data_4065077
loop_
_publ_author_name
'Wooles, Ashley J.'
'Gregson, Matthew'
'Cooper, Oliver J.'
'Middleton-Gear, Amy'
'Mills, David P.'
'Lewis, William'
'Blake, Alexander J.'
'Liddle, Stephen T.'

_publ_section_title
;
 Group 1 Bis(iminophosphorano)methanides, Part 1:N-Alkyl and Silyl
 Derivatives of the Sterically Demanding Methanes H2C(PPh2NR)2(R =
 Adamantyl and Trimethylsilyl)
;
_journal_issue 20
_journal_name_full Organometallics
_journal_page_first 5314
_journal_paper_doi 10.1021/om200553s
_journal_volume 30
_journal_year 2011
_chemical_formula_moiety 'C53 H67 N2 O2 P2 Rb, 0.5(C7 H8)'
_chemical_formula_sum 'C56.5 H71 N2 O2 P2 Rb'
_chemical_formula_weight 957.56
_chemical_name_systematic
; 
 ? 
;
_space_group_IT_number 2
_symmetry_cell_setting triclinic
_symmetry_space_group_name_Hall '-P 1'
_symmetry_space_group_name_H-M 'P -1'
_atom_sites_solution_hydrogens 'geom; difmap'
_atom_sites_solution_primary direct
_atom_sites_solution_secondary difmap
_audit_creation_method 'enCIFer editing of SHELXL97 CIF output'
_cell_angle_alpha 80.260(6)
_cell_angle_beta 73.219(7)
_cell_angle_gamma 71.248(7)
_cell_formula_units_Z 2
_cell_length_a 11.2873(9)
_cell_length_b 14.3668(10)
_cell_length_c 16.6811(12)
_cell_measurement_reflns_used 9834
_cell_measurement_temperature 90(2)
_cell_measurement_theta_max 74.42
_cell_measurement_theta_min 3.26
_cell_volume 2443.7(3)
_computing_cell_refinement
;
CrysAlisPro, Oxford Diffraction Ltd.,
Version 1.171.33.52 (release 06-11-2009 CrysAlis171 .NET)
(compiled Nov  6 2009,16:24:50)
;
_computing_data_collection
;
CrysAlisPro, Oxford Diffraction Ltd.,
Version 1.171.33.52 (release 06-11-2009 CrysAlis171 .NET)
(compiled Nov  6 2009,16:24:50)
;
_computing_data_reduction
;
CrysAlisPro, Oxford Diffraction Ltd.,
Version 1.171.33.52 (release 06-11-2009 CrysAlis171 .NET)
(compiled Nov  6 2009,16:24:50)
;
_computing_molecular_graphics 'SHELXTL (Sheldrick, 2008)'
_computing_publication_material 'enCIFer (Allen et al., 2004); PLATON (Spek, 2009)'
_computing_structure_refinement 'SHELXL97 (Sheldrick, 2008)'
_computing_structure_solution 'SHELXTL (Sheldrick, 2008)'
_diffrn_ambient_temperature 90(2)
_diffrn_detector_area_resol_mean 10.3613
_diffrn_measured_fraction_theta_full 0.999
_diffrn_measured_fraction_theta_max 0.972
_diffrn_measurement_device_type 'SuperNova, Single source at offset), Atlas'
_diffrn_measurement_method '\w scans'
_diffrn_radiation_monochromator mirror
_diffrn_radiation_source 'SuperNova (Cu) X-ray Source'
_diffrn_radiation_type 'Cu K\a'
_diffrn_radiation_wavelength 1.5418
_diffrn_reflns_av_R_equivalents 0.025
_diffrn_reflns_av_sigmaI/netI 0.030
_diffrn_reflns_limit_h_max 13
_diffrn_reflns_limit_h_min -14
_diffrn_reflns_limit_k_max 17
_diffrn_reflns_limit_k_min -15
_diffrn_reflns_limit_l_max 20
_diffrn_reflns_limit_l_min -19
_diffrn_reflns_number 20870
_diffrn_reflns_theta_full 67.50
_diffrn_reflns_theta_max 74.59
_diffrn_reflns_theta_min 3.26
_diffrn_standards_decay_% 0
_diffrn_standards_number 0
_exptl_absorpt_coefficient_mu 2.344
_exptl_absorpt_correction_T_max 0.891
_exptl_absorpt_correction_T_min 0.624
_exptl_absorpt_correction_type gaussian
_exptl_absorpt_process_details
;
CrysAlisPro, Oxford Diffraction Ltd., 
Version 1.171.34.36 (release 02-08-2010 CrysAlis171 .NET) 
(compiled Jan  5 2010,16:28:46) 
Analytical numeric absorption correction using a multifaceted crystal 
model based on expressions derived by R.C. Clark & J.S. Reid. 
(Clark, R. C. & Reid, J. S. (1995). Acta Cryst. A51, 887-897) 
;
_exptl_crystal_colour yellow
_exptl_crystal_density_diffrn 1.301
_exptl_crystal_density_method 'not measured'
_exptl_crystal_description block
_exptl_crystal_F_000 1014
_exptl_crystal_size_max 0.320
_exptl_crystal_size_mid 0.233
_exptl_crystal_size_min 0.171
_refine_diff_density_max 0.68
_refine_diff_density_min -0.43
_refine_diff_density_rms 0.06
_refine_ls_extinction_method none
_refine_ls_goodness_of_fit_ref 1.06
_refine_ls_hydrogen_treatment mixed
_refine_ls_matrix_type full
_refine_ls_number_parameters 545
_refine_ls_number_reflns 9705
_refine_ls_number_restraints 0
_refine_ls_restrained_S_all 1.06
_refine_ls_R_factor_all 0.0342
_refine_ls_R_factor_gt 0.0316
_refine_ls_shift/su_max 0.002
_refine_ls_shift/su_mean 0.000
_refine_ls_structure_factor_coef Fsqd
_refine_ls_weighting_details 'calc w=1/[\s^2^(Fo^2^)+(0.043P)^2^+0.990P] where P=(Fo^2^+2Fc^2^)/3'
_refine_ls_weighting_scheme calc
_refine_ls_wR_factor_gt 0.0811
_refine_ls_wR_factor_ref 0.0829
_reflns_number_gt 8908
_reflns_number_total 9705
_reflns_threshold_expression I>2\s(I)
_cod_data_source_file om200553s_si_001.cif
_cod_data_source_block 7
_cod_original_formula_sum 'C56.50 H71 N2 O2 P2 Rb'
_cod_database_code 4065077

loop_
_symmetry_equiv_pos_as_xyz
'x, y, z'
'-x, -y, -z'

loop_
_atom_site_label
_atom_site_type_symbol
_atom_site_fract_x
_atom_site_fract_y
_atom_site_fract_z
_atom_site_U_iso_or_equiv
_atom_site_adp_type
_atom_site_occupancy
_atom_site_symmetry_multiplicity
_atom_site_calc_flag
_atom_site_refinement_flags
Rb1 Rb 0.479018(14) 0.739420(11) 0.726008(10) 0.02052(6) Uani 1 1 d .
C1 C 0.69823(16) 0.87254(12) 0.80550(10) 0.0172(3) Uani 1 1 d .
H1 H 0.706(2) 0.9135(18) 0.8395(15) 0.031(6) Uiso 1 1 d .
P1 P 0.61524(4) 0.93361(3) 0.73070(2) 0.01359(8) Uani 1 1 d .
C2 C 0.65832(15) 1.05087(11) 0.70587(10) 0.0162(3) Uani 1 1 d .
C3 C 0.76649(16) 1.06426(12) 0.72156(11) 0.0208(3) Uani 1 1 d .
H3 H 0.8203 1.0128 0.7479 0.025 Uiso 1 1 calc R
C4 C 0.79452(18) 1.15434(13) 0.69795(12) 0.0255(4) Uani 1 1 d .
H4 H 0.8673 1.1624 0.7082 0.031 Uiso 1 1 calc R
C5 C 0.71435(19) 1.23184(13) 0.65934(12) 0.0260(4) Uani 1 1 d .
H5 H 0.7332 1.2918 0.6438 0.031 Uiso 1 1 calc R
C6 C 0.60611(18) 1.21984(13) 0.64397(11) 0.0235(3) Uani 1 1 d .
H6 H 0.5516 1.2719 0.6185 0.028 Uiso 1 1 calc R
C7 C 0.57919(16) 1.12952(12) 0.66674(11) 0.0202(3) Uani 1 1 d .
H7 H 0.5070 1.1216 0.6556 0.024 Uiso 1 1 calc R
C8 C 0.69619(15) 0.87785(11) 0.63041(10) 0.0166(3) Uani 1 1 d .
C9 C 0.62778(17) 0.88844(14) 0.57010(11) 0.0233(3) Uani 1 1 d .
H9 H 0.5395 0.9203 0.5823 0.028 Uiso 1 1 calc R
C10 C 0.6908(2) 0.85168(15) 0.49178(12) 0.0293(4) Uani 1 1 d .
H10 H 0.6443 0.8585 0.4523 0.035 Uiso 1 1 calc R
C11 C 0.8226(2) 0.80495(14) 0.47278(12) 0.0305(4) Uani 1 1 d .
H11 H 0.8647 0.7807 0.4205 0.037 Uiso 1 1 calc R
C12 C 0.89126(18) 0.79460(13) 0.53198(12) 0.0272(4) Uani 1 1 d .
H12 H 0.9797 0.7633 0.5193 0.033 Uiso 1 1 calc R
C13 C 0.82845(16) 0.83082(12) 0.61050(11) 0.0198(3) Uani 1 1 d .
H13 H 0.8754 0.8235 0.6499 0.024 Uiso 1 1 calc R
N1 N 0.46882(13) 0.94614(10) 0.73543(8) 0.0165(3) Uani 1 1 d .
C14 C 0.35230(15) 0.99756(11) 0.79528(10) 0.0157(3) Uani 1 1 d .
C15 C 0.37310(15) 1.05961(12) 0.85430(10) 0.0177(3) Uani 1 1 d .
H15A H 0.4302 1.0170 0.8878 0.021 Uiso 1 1 calc R
H15B H 0.4140 1.1084 0.8210 0.021 Uiso 1 1 calc R
C16 C 0.25743(16) 1.06684(12) 0.74510(10) 0.0197(3) Uani 1 1 d .
H16B H 0.2961 1.1161 0.7104 0.024 Uiso 1 1 calc R
H16A H 0.2421 1.0289 0.7082 0.024 Uiso 1 1 calc R
C17 C 0.28425(15) 0.92269(12) 0.85083(11) 0.0190(3) Uani 1 1 d .
H1C H 0.2682 0.8838 0.8151 0.023 Uiso 1 1 calc R
H1D H 0.3409 0.8781 0.8837 0.023 Uiso 1 1 calc R
C18 C 0.15570(16) 0.97376(13) 0.91027(11) 0.0224(3) Uani 1 1 d .
H18 H 0.1161 0.9240 0.9448 0.027 Uiso 1 1 calc R
C19 C 0.18091(16) 1.03494(13) 0.96715(11) 0.0230(3) Uani 1 1 d .
H19A H 0.1001 1.0675 1.0049 0.028 Uiso 1 1 calc R
H19B H 0.2376 0.9921 1.0008 0.028 Uiso 1 1 calc R
C20 C 0.24368(16) 1.11205(12) 0.91288(11) 0.0202(3) Uani 1 1 d .
H20 H 0.2593 1.1515 0.9492 0.024 Uiso 1 1 calc R
C21 C 0.15315(18) 1.17962(13) 0.86023(12) 0.0249(4) Uani 1 1 d .
H21B H 0.1921 1.2291 0.8262 0.030 Uiso 1 1 calc R
H21A H 0.0720 1.2133 0.8971 0.030 Uiso 1 1 calc R
C22 C 0.12791(16) 1.11863(13) 0.80328(11) 0.0228(3) Uani 1 1 d .
H22 H 0.0704 1.1621 0.7695 0.027 Uiso 1 1 calc R
C23 C 0.06486(16) 1.04179(14) 0.85774(11) 0.0247(4) Uani 1 1 d .
H23A H 0.0478 1.0032 0.8222 0.030 Uiso 1 1 calc R
H23B H -0.0168 1.0746 0.8946 0.030 Uiso 1 1 calc R
P2 P 0.70676(4) 0.75348(3) 0.84971(2) 0.01394(8) Uani 1 1 d .
C24 C 0.83832(15) 0.72194(12) 0.90269(10) 0.0173(3) Uani 1 1 d .
C25 C 0.94146(16) 0.76237(13) 0.87064(11) 0.0217(3) Uani 1 1 d .
H25 H 0.9393 0.8104 0.8256 0.026 Uiso 1 1 calc R
C26 C 1.04755(17) 0.73145(14) 0.90542(13) 0.0273(4) Uani 1 1 d .
H26 H 1.1161 0.7584 0.8833 0.033 Uiso 1 1 calc R
C27 C 1.05100(18) 0.66045(14) 0.97291(13) 0.0291(4) Uani 1 1 d .
H27 H 1.1223 0.6392 0.9957 0.035 Uiso 1 1 calc R
C28 C 0.94807(18) 0.62118(13) 1.00642(12) 0.0260(4) Uani 1 1 d .
H28 H 0.9497 0.5745 1.0524 0.031 Uiso 1 1 calc R
C29 C 0.84219(17) 0.65146(12) 0.97152(11) 0.0208(3) Uani 1 1 d .
H29 H 0.7736 0.6246 0.9942 0.025 Uiso 1 1 calc R
C30 C 0.56633(15) 0.75341(12) 0.94014(10) 0.0179(3) Uani 1 1 d .
C31 C 0.52184(16) 0.82472(13) 0.99792(11) 0.0215(3) Uani 1 1 d .
H31 H 0.5648 0.8720 0.9914 0.026 Uiso 1 1 calc R
C32 C 0.41460(17) 0.82601(15) 1.06489(11) 0.0274(4) Uani 1 1 d .
H32 H 0.3877 0.8727 1.1037 0.033 Uiso 1 1 calc R
C33 C 0.34726(18) 0.75722(16) 1.07393(12) 0.0311(4) Uani 1 1 d .
H33 H 0.2742 0.7588 1.1180 0.037 Uiso 1 1 calc R
C34 C 0.38957(18) 0.68652(15) 1.01696(13) 0.0308(4) Uani 1 1 d .
H34 H 0.3446 0.6407 1.0227 0.037 Uiso 1 1 calc R
C35 C 0.49956(17) 0.68375(13) 0.95096(11) 0.0233(3) Uani 1 1 d .
H35 H 0.5286 0.6350 0.9138 0.028 Uiso 1 1 calc R
N2 N 0.71067(13) 0.67708(10) 0.79082(9) 0.0187(3) Uani 1 1 d .
C36 C 0.81048(15) 0.58950(11) 0.75770(10) 0.0165(3) Uani 1 1 d .
C37 C 0.77117(17) 0.56373(12) 0.68454(11) 0.0203(3) Uani 1 1 d .
H1A H 0.6861 0.5539 0.7051 0.024 Uiso 1 1 calc R
H1B H 0.7664 0.6185 0.6415 0.024 Uiso 1 1 calc R
C38 C 0.81988(16) 0.49954(12) 0.82372(10) 0.0190(3) Uani 1 1 d .
H38B H 0.8461 0.5132 0.8699 0.023 Uiso 1 1 calc R
H38A H 0.7354 0.4888 0.8459 0.023 Uiso 1 1 calc R
C39 C 0.94713(16) 0.60212(12) 0.72288(10) 0.0183(3) Uani 1 1 d .
H39B H 0.9752 0.6164 0.7680 0.022 Uiso 1 1 calc R
H39A H 0.9445 0.6577 0.6807 0.022 Uiso 1 1 calc R
C40 C 1.04509(16) 0.50870(12) 0.68361(11) 0.0198(3) Uani 1 1 d .
H40 H 1.1306 0.5193 0.6619 0.024 Uiso 1 1 calc R
C41 C 1.05169(17) 0.42129(12) 0.75074(11) 0.0217(3) Uani 1 1 d .
H41B H 1.0810 0.4342 0.7958 0.026 Uiso 1 1 calc R
H41A H 1.1129 0.3622 0.7263 0.026 Uiso 1 1 calc R
C42 C 0.91748(17) 0.40565(12) 0.78565(11) 0.0226(3) Uani 1 1 d .
H42 H 0.9214 0.3502 0.8290 0.027 Uiso 1 1 calc R
C43 C 0.87389(18) 0.38319(13) 0.71401(13) 0.0267(4) Uani 1 1 d .
H43A H 0.7892 0.3728 0.7355 0.032 Uiso 1 1 calc R
H43B H 0.9340 0.3234 0.6902 0.032 Uiso 1 1 calc R
C44 C 0.86842(18) 0.46988(13) 0.64573(11) 0.0243(4) Uani 1 1 d .
H44 H 0.8405 0.4554 0.5999 0.029 Uiso 1 1 calc R
C45 C 1.00212(18) 0.48628(13) 0.61142(11) 0.0244(4) Uani 1 1 d .
H45B H 0.9986 0.5410 0.5684 0.029 Uiso 1 1 calc R
H45A H 1.0638 0.4277 0.5864 0.029 Uiso 1 1 calc R
O1 O 0.28416(14) 0.81397(12) 0.62879(10) 0.0391(4) Uani 1 1 d .
C46 C 0.31064(18) 0.88408(14) 0.55881(12) 0.0267(4) Uani 1 1 d .
H46A H 0.3801 0.8519 0.5136 0.032 Uiso 1 1 calc R
H46B H 0.3351 0.9353 0.5755 0.032 Uiso 1 1 calc R
C47 C 0.18588(18) 0.92708(14) 0.53133(12) 0.0273(4) Uani 1 1 d .
H47B H 0.1803 0.9920 0.5019 0.033 Uiso 1 1 calc R
H47A H 0.1764 0.8843 0.4959 0.033 Uiso 1 1 calc R
C48 C 0.08737(19) 0.93205(17) 0.61501(13) 0.0347(4) Uani 1 1 d .
H48B H 0.0772 0.9897 0.6423 0.042 Uiso 1 1 calc R
H48A H 0.0041 0.9332 0.6088 0.042 Uiso 1 1 calc R
C49 C 0.1459(2) 0.8386(2) 0.66306(16) 0.0483(6) Uani 1 1 d .
H49B H 0.1241 0.8482 0.7223 0.058 Uiso 1 1 calc R
H49A H 0.1136 0.7859 0.6568 0.058 Uiso 1 1 calc R
O2 O 0.37280(14) 0.57919(10) 0.80430(10) 0.0337(3) Uani 1 1 d .
C50 C 0.4160(2) 0.49129(16) 0.85630(14) 0.0376(5) Uani 1 1 d .
H50A H 0.3583 0.4943 0.9122 0.045 Uiso 1 1 calc R
H50B H 0.5022 0.4841 0.8609 0.045 Uiso 1 1 calc R
C51 C 0.4161(3) 0.40448(16) 0.81456(14) 0.0396(5) Uani 1 1 d .
H51B H 0.5010 0.3567 0.8035 0.048 Uiso 1 1 calc R
H51A H 0.3537 0.3719 0.8498 0.048 Uiso 1 1 calc R
C52 C 0.3793(2) 0.45061(15) 0.73324(14) 0.0330(4) Uani 1 1 d .
H52A H 0.3258 0.4179 0.7193 0.040 Uiso 1 1 calc R
H52B H 0.4553 0.4487 0.6870 0.040 Uiso 1 1 calc R
C53 C 0.3046(2) 0.55561(16) 0.75408(16) 0.0374(5) Uani 1 1 d .
H53A H 0.3036 0.5999 0.7033 0.045 Uiso 1 1 calc R
H53B H 0.2162 0.5599 0.7852 0.045 Uiso 1 1 calc R

loop_
_atom_site_aniso_label
_atom_site_aniso_U_11
_atom_site_aniso_U_22
_atom_site_aniso_U_33
_atom_site_aniso_U_23
_atom_site_aniso_U_13
_atom_site_aniso_U_12
Rb1 0.01781(9) 0.01433(8) 0.03123(10) -0.00248(6) -0.01067(6) -0.00279(6)
C1 0.0190(8) 0.0144(7) 0.0194(8) -0.0025(6) -0.0061(6) -0.0050(6)
P1 0.01332(18) 0.01147(17) 0.01543(18) -0.00184(13) -0.00249(14) -0.00346(14)
C2 0.0159(7) 0.0140(7) 0.0172(7) -0.0034(6) -0.0007(6) -0.0042(6)
C3 0.0201(8) 0.0168(8) 0.0250(8) -0.0008(6) -0.0058(6) -0.0052(6)
C4 0.0271(9) 0.0238(9) 0.0305(9) -0.0015(7) -0.0084(7) -0.0134(7)
C5 0.0365(10) 0.0164(8) 0.0279(9) -0.0013(7) -0.0072(8) -0.0125(7)
C6 0.0295(9) 0.0160(8) 0.0232(8) 0.0014(6) -0.0071(7) -0.0051(7)
C7 0.0203(8) 0.0196(8) 0.0206(8) 0.0002(6) -0.0057(6) -0.0061(6)
C8 0.0180(7) 0.0140(7) 0.0165(7) -0.0014(6) -0.0013(6) -0.0053(6)
C9 0.0199(8) 0.0304(9) 0.0203(8) -0.0064(7) -0.0021(6) -0.0087(7)
C10 0.0339(10) 0.0364(10) 0.0209(9) -0.0065(7) -0.0046(7) -0.0145(8)
C11 0.0373(11) 0.0259(9) 0.0209(9) -0.0068(7) 0.0049(8) -0.0073(8)
C12 0.0227(9) 0.0209(8) 0.0263(9) -0.0021(7) 0.0040(7) 0.0004(7)
C13 0.0196(8) 0.0144(7) 0.0210(8) 0.0010(6) -0.0019(6) -0.0032(6)
N1 0.0149(6) 0.0151(6) 0.0183(6) -0.0042(5) -0.0023(5) -0.0031(5)
C14 0.0130(7) 0.0143(7) 0.0176(7) -0.0027(6) -0.0027(6) -0.0012(6)
C15 0.0149(7) 0.0178(7) 0.0185(7) -0.0027(6) -0.0040(6) -0.0018(6)
C16 0.0171(8) 0.0210(8) 0.0201(8) -0.0034(6) -0.0062(6) -0.0018(6)
C17 0.0147(7) 0.0161(7) 0.0235(8) -0.0019(6) -0.0025(6) -0.0024(6)
C18 0.0149(8) 0.0240(8) 0.0237(8) -0.0017(7) 0.0003(6) -0.0043(6)
C19 0.0152(8) 0.0285(9) 0.0188(8) -0.0037(7) -0.0013(6) 0.0005(6)
C20 0.0177(8) 0.0193(8) 0.0216(8) -0.0085(6) -0.0054(6) 0.0013(6)
C21 0.0237(8) 0.0188(8) 0.0269(9) -0.0057(7) -0.0073(7) 0.0039(7)
C22 0.0172(8) 0.0238(8) 0.0231(8) -0.0043(7) -0.0089(6) 0.0046(6)
C23 0.0119(7) 0.0319(9) 0.0273(9) -0.0102(7) -0.0029(6) -0.0003(7)
P2 0.01346(18) 0.01211(18) 0.01574(18) -0.00113(14) -0.00434(14) -0.00244(14)
C24 0.0169(7) 0.0147(7) 0.0195(8) -0.0053(6) -0.0058(6) -0.0005(6)
C25 0.0198(8) 0.0209(8) 0.0245(8) -0.0054(6) -0.0053(7) -0.0044(6)
C26 0.0175(8) 0.0303(9) 0.0365(10) -0.0126(8) -0.0081(7) -0.0042(7)
C27 0.0225(9) 0.0305(10) 0.0346(10) -0.0135(8) -0.0161(8) 0.0052(7)
C28 0.0308(9) 0.0211(9) 0.0242(9) -0.0061(7) -0.0145(7) 0.0037(7)
C29 0.0227(8) 0.0180(8) 0.0210(8) -0.0056(6) -0.0058(6) -0.0024(6)
C30 0.0150(7) 0.0185(8) 0.0189(8) 0.0016(6) -0.0064(6) -0.0026(6)
C31 0.0175(8) 0.0243(8) 0.0207(8) -0.0002(6) -0.0072(6) -0.0023(6)
C32 0.0214(8) 0.0353(10) 0.0179(8) -0.0026(7) -0.0035(7) 0.0009(7)
C33 0.0199(8) 0.0429(11) 0.0221(9) 0.0065(8) -0.0011(7) -0.0060(8)
C34 0.0228(9) 0.0354(10) 0.0337(10) 0.0101(8) -0.0080(8) -0.0137(8)
C35 0.0209(8) 0.0239(8) 0.0243(9) 0.0026(7) -0.0060(7) -0.0075(7)
N2 0.0155(6) 0.0154(6) 0.0253(7) -0.0040(5) -0.0091(5) -0.0001(5)
C36 0.0174(7) 0.0120(7) 0.0194(8) -0.0015(6) -0.0067(6) -0.0017(6)
C37 0.0220(8) 0.0168(8) 0.0232(8) -0.0037(6) -0.0100(6) -0.0021(6)
C38 0.0201(8) 0.0151(7) 0.0208(8) 0.0005(6) -0.0054(6) -0.0046(6)
C39 0.0189(8) 0.0140(7) 0.0215(8) -0.0007(6) -0.0062(6) -0.0032(6)
C40 0.0185(8) 0.0180(8) 0.0202(8) -0.0024(6) -0.0048(6) -0.0015(6)
C41 0.0234(8) 0.0158(8) 0.0240(8) -0.0027(6) -0.0091(7) 0.0004(6)
C42 0.0281(9) 0.0119(7) 0.0259(9) 0.0015(6) -0.0081(7) -0.0037(6)
C43 0.0279(9) 0.0152(8) 0.0391(10) -0.0086(7) -0.0108(8) -0.0038(7)
C44 0.0283(9) 0.0209(8) 0.0259(9) -0.0093(7) -0.0123(7) -0.0014(7)
C45 0.0266(9) 0.0235(8) 0.0193(8) -0.0048(6) -0.0072(7) 0.0005(7)
O1 0.0269(7) 0.0526(9) 0.0375(8) 0.0182(7) -0.0170(6) -0.0143(7)
C46 0.0213(8) 0.0309(10) 0.0261(9) 0.0007(7) -0.0050(7) -0.0078(7)
C47 0.0237(9) 0.0261(9) 0.0308(10) 0.0048(7) -0.0091(7) -0.0070(7)
C48 0.0202(9) 0.0479(12) 0.0370(11) -0.0098(9) -0.0041(8) -0.0105(8)
C49 0.0308(11) 0.0761(18) 0.0393(12) 0.0214(12) -0.0113(9) -0.0284(12)
O2 0.0397(8) 0.0240(7) 0.0447(8) 0.0045(6) -0.0203(7) -0.0142(6)
C50 0.0477(13) 0.0319(11) 0.0396(12) 0.0073(9) -0.0205(10) -0.0171(9)
C51 0.0594(14) 0.0255(10) 0.0321(11) 0.0023(8) -0.0125(10) -0.0112(10)
C52 0.0302(10) 0.0301(10) 0.0379(11) -0.0043(8) -0.0124(8) -0.0033(8)
C53 0.0366(11) 0.0291(10) 0.0521(13) -0.0057(9) -0.0247(10) -0.0040(8)

loop_
_atom_type_symbol
_atom_type_description
_atom_type_scat_dispersion_real
_atom_type_scat_dispersion_imag
_atom_type_scat_source
C C 0.0181 0.0091 'International Tables Vol C Tables 4.2.6.8 and 6.1.1.4'
H H 0.0000 0.0000 'International Tables Vol C Tables 4.2.6.8 and 6.1.1.4'
N N 0.0311 0.0180 'International Tables Vol C Tables 4.2.6.8 and 6.1.1.4'
O O 0.0492 0.0322 'International Tables Vol C Tables 4.2.6.8 and 6.1.1.4'
P P 0.2955 0.4335 'International Tables Vol C Tables 4.2.6.8 and 6.1.1.4'
Rb Rb -0.4688 1.6079 'International Tables Vol C Tables 4.2.6.8 and 6.1.1.4'

loop_
_geom_angle_atom_site_label_1
_geom_angle_atom_site_label_2
_geom_angle_atom_site_label_3
_geom_angle
O2 Rb1 O1 90.89(4)
O2 Rb1 N2 98.56(4)
O1 Rb1 N2 167.92(4)
O2 Rb1 N1 145.74(4)
O1 Rb1 N1 88.63(4)
N2 Rb1 N1 87.76(4)
O2 Rb1 C9 159.72(4)
O1 Rb1 C9 80.44(4)
N2 Rb1 C9 88.18(4)
N1 Rb1 C9 53.03(4)
O2 Rb1 C8 162.60(4)
O1 Rb1 C8 102.41(4)
N2 Rb1 C8 66.91(4)
N1 Rb1 C8 47.28(4)
C9 Rb1 C8 23.08(4)
P1 C1 P2 125.50(10)
P1 C1 H1 114.1(15)
P2 C1 H1 114.7(15)
N1 P1 C1 126.73(8)
N1 P1 C8 100.90(7)
C1 P1 C8 109.75(8)
N1 P1 C2 113.78(7)
C1 P1 C2 102.46(8)
C8 P1 C2 100.30(7)
C7 C2 C3 118.40(15)
C7 C2 P1 117.33(12)
C3 C2 P1 124.23(13)
C2 C3 C4 120.50(16)
C2 C3 H3 119.7
C4 C3 H3 119.7
C5 C4 C3 120.23(17)
C5 C4 H4 119.9
C3 C4 H4 119.9
C6 C5 C4 119.89(16)
C6 C5 H5 120.1
C4 C5 H5 120.1
C5 C6 C7 119.75(16)
C5 C6 H6 120.1
C7 C6 H6 120.1
C2 C7 C6 121.22(16)
C2 C7 H7 119.4
C6 C7 H7 119.4
C13 C8 C9 118.70(15)
C13 C8 P1 120.71(13)
C9 C8 P1 120.42(12)
C13 C8 Rb1 119.65(10)
C9 C8 Rb1 77.09(10)
P1 C8 Rb1 78.22(5)
C10 C9 C8 120.57(17)
C10 C9 Rb1 117.75(12)
C8 C9 Rb1 79.83(10)
C10 C9 H9 119.7
C8 C9 H9 119.7
Rb1 C9 H9 73.0
C11 C10 C9 120.13(18)
C11 C10 H10 119.9
C9 C10 H10 119.9
C12 C11 C10 119.69(17)
C12 C11 H11 120.2
C10 C11 H11 120.2
C11 C12 C13 120.33(17)
C11 C12 H12 119.8
C13 C12 H12 119.8
C8 C13 C12 120.58(17)
C8 C13 H13 119.7
C12 C13 H13 119.7
C14 N1 P1 128.78(11)
C14 N1 Rb1 112.33(9)
P1 N1 Rb1 100.81(6)
N1 C14 C15 115.69(13)
N1 C14 C16 108.18(13)
C15 C14 C16 108.11(13)
N1 C14 C17 110.03(12)
C15 C14 C17 107.64(13)
C16 C14 C17 106.84(13)
C20 C15 C14 111.00(13)
C20 C15 H15A 109.4
C14 C15 H15A 109.4
C20 C15 H15B 109.4
C14 C15 H15B 109.4
H15A C15 H15B 108.0
C22 C16 C14 111.79(13)
C22 C16 H16B 109.3
C14 C16 H16B 109.3
C22 C16 H16A 109.3
C14 C16 H16A 109.3
H16B C16 H16A 107.9
C18 C17 C14 112.05(13)
C18 C17 H1C 109.2
C14 C17 H1C 109.2
C18 C17 H1D 109.2
C14 C17 H1D 109.2
H1C C17 H1D 107.9
C19 C18 C17 109.32(14)
C19 C18 C23 109.61(14)
C17 C18 C23 108.98(14)
C19 C18 H18 109.6
C17 C18 H18 109.6
C23 C18 H18 109.6
C20 C19 C18 109.42(14)
C20 C19 H19A 109.8
C18 C19 H19A 109.8
C20 C19 H19B 109.8
C18 C19 H19B 109.8
H19A C19 H19B 108.2
C19 C20 C21 109.36(14)
C19 C20 C15 109.42(13)
C21 C20 C15 109.62(14)
C19 C20 H20 109.5
C21 C20 H20 109.5
C15 C20 H20 109.5
C20 C21 C22 109.91(14)
C20 C21 H21B 109.7
C22 C21 H21B 109.7
C20 C21 H21A 109.7
C22 C21 H21A 109.7
H21B C21 H21A 108.2
C23 C22 C21 109.20(15)
C23 C22 C16 109.89(14)
C21 C22 C16 108.74(14)
C23 C22 H22 109.7
C21 C22 H22 109.7
C16 C22 H22 109.7
C22 C23 C18 109.38(14)
C22 C23 H23A 109.8
C18 C23 H23A 109.8
C22 C23 H23B 109.8
C18 C23 H23B 109.8
H23A C23 H23B 108.2
N2 P2 C1 116.83(8)
N2 P2 C24 117.44(7)
C1 P2 C24 103.98(8)
N2 P2 C30 106.02(8)
C1 P2 C30 110.19(8)
C24 P2 C30 101.27(7)
C25 C24 C29 118.76(15)
C25 C24 P2 120.33(13)
C29 C24 P2 120.72(13)
C26 C25 C24 120.62(17)
C26 C25 H25 119.7
C24 C25 H25 119.7
C27 C26 C25 120.03(18)
C27 C26 H26 120.0
C25 C26 H26 120.0
C28 C27 C26 119.93(16)
C28 C27 H27 120.0
C26 C27 H27 120.0
C27 C28 C29 120.22(18)
C27 C28 H28 119.9
C29 C28 H28 119.9
C28 C29 C24 120.43(17)
C28 C29 H29 119.8
C24 C29 H29 119.8
C35 C30 C31 118.38(16)
C35 C30 P2 120.61(13)
C31 C30 P2 120.98(13)
C32 C31 C30 121.03(17)
C32 C31 H31 119.5
C30 C31 H31 119.5
C31 C32 C33 119.96(18)
C31 C32 H32 120.0
C33 C32 H32 120.0
C34 C33 C32 119.71(17)
C34 C33 H33 120.1
C32 C33 H33 120.1
C33 C34 C35 120.18(18)
C33 C34 H34 119.9
C35 C34 H34 119.9
C30 C35 C34 120.71(17)
C30 C35 H35 119.6
C34 C35 H35 119.6
C36 N2 P2 132.27(11)
C36 N2 Rb1 116.12(9)
P2 N2 Rb1 111.30(6)
N2 C36 C39 114.86(13)
N2 C36 C38 112.27(13)
C39 C36 C38 107.36(13)
N2 C36 C37 106.86(12)
C39 C36 C37 107.63(13)
C38 C36 C37 107.55(13)
C44 C37 C36 111.63(13)
C44 C37 H1A 109.3
C36 C37 H1A 109.3
C44 C37 H1B 109.3
C36 C37 H1B 109.3
H1A C37 H1B 108.0
C42 C38 C36 111.58(13)
C42 C38 H38B 109.3
C36 C38 H38B 109.3
C42 C38 H38A 109.3
C36 C38 H38A 109.3
H38B C38 H38A 108.0
C36 C39 C40 111.63(13)
C36 C39 H39B 109.3
C40 C39 H39B 109.3
C36 C39 H39A 109.3
C40 C39 H39A 109.3
H39B C39 H39A 108.0
C41 C40 C45 109.35(14)
C41 C40 C39 109.38(13)
C45 C40 C39 109.65(13)
C41 C40 H40 109.5
C45 C40 H40 109.5
C39 C40 H40 109.5
C40 C41 C42 109.50(14)
C40 C41 H41B 109.8
C42 C41 H41B 109.8
C40 C41 H41A 109.8
C42 C41 H41A 109.8
H41B C41 H41A 108.2
C43 C42 C41 109.10(15)
C43 C42 C38 109.04(14)
C41 C42 C38 109.94(14)
C43 C42 H42 109.6
C41 C42 H42 109.6
C38 C42 H42 109.6
C42 C43 C44 109.67(14)
C42 C43 H43A 109.7
C44 C43 H43A 109.7
C42 C43 H43B 109.7
C44 C43 H43B 109.7
H43A C43 H43B 108.2
C45 C44 C43 109.86(15)
C45 C44 C37 109.30(14)
C43 C44 C37 108.95(15)
C45 C44 H44 109.6
C43 C44 H44 109.6
C37 C44 H44 109.6
C44 C45 C40 109.19(14)
C44 C45 H45B 109.8
C40 C45 H45B 109.8
C44 C45 H45A 109.8
C40 C45 H45A 109.8
H45B C45 H45A 108.3
C46 O1 C49 108.15(15)
C46 O1 Rb1 115.64(10)
C49 O1 Rb1 125.77(13)
O1 C46 C47 105.33(14)
O1 C46 H46A 110.7
C47 C46 H46A 110.7
O1 C46 H46B 110.7
C47 C46 H46B 110.7
H46A C46 H46B 108.8
C48 C47 C46 101.03(15)
C48 C47 H47B 111.6
C46 C47 H47B 111.6
C48 C47 H47A 111.6
C46 C47 H47A 111.6
H47B C47 H47A 109.4
C49 C48 C47 102.37(17)
C49 C48 H48B 111.3
C47 C48 H48B 111.3
C49 C48 H48A 111.3
C47 C48 H48A 111.3
H48B C48 H48A 109.2
O1 C49 C48 106.97(17)
O1 C49 H49B 110.3
C48 C49 H49B 110.3
O1 C49 H49A 110.3
C48 C49 H49A 110.3
H49B C49 H49A 108.6
C53 O2 C50 106.86(15)
C53 O2 Rb1 112.26(12)
C50 O2 Rb1 133.53(12)
O2 C50 C51 107.08(17)
O2 C50 H50A 110.3
C51 C50 H50A 110.3
O2 C50 H50B 110.3
C51 C50 H50B 110.3
H50A C50 H50B 108.6
C52 C51 C50 104.39(17)
C52 C51 H51B 110.9
C50 C51 H51B 110.9
C52 C51 H51A 110.9
C50 C51 H51A 110.9
H51B C51 H51A 108.9
C51 C52 C53 102.05(17)
C51 C52 H52A 111.4
C53 C52 H52A 111.4
C51 C52 H52B 111.4
C53 C52 H52B 111.4
H52A C52 H52B 109.2
O2 C53 C52 104.43(16)
O2 C53 H53A 110.9
C52 C53 H53A 110.9
O2 C53 H53B 110.9
C52 C53 H53B 110.9
H53A C53 H53B 108.9

loop_
_geom_bond_atom_site_label_1
_geom_bond_atom_site_label_2
_geom_bond_distance
Rb1 O1 2.9278(14)
Rb1 O2 2.8801(14)
Rb1 N1 2.9641(13)
Rb1 N2 2.9337(14)
Rb1 C8 3.5087(16)
Rb1 C9 3.4745(18)
C1 P1 1.7263(17)
C1 P2 1.7283(16)
C1 H1 0.92(2)
P1 N1 1.5837(14)
P1 C8 1.8373(16)
P1 C2 1.8495(16)
C2 C7 1.392(2)
C2 C3 1.396(2)
C3 C4 1.396(2)
C3 H3 0.9300
C4 C5 1.385(3)
C4 H4 0.9300
C5 C6 1.385(3)
C5 H5 0.9300
C6 C7 1.393(2)
C6 H6 0.9300
C7 H7 0.9300
C8 C13 1.392(2)
C8 C9 1.397(2)
C9 C10 1.395(2)
C9 H9 0.9300
C10 C11 1.387(3)
C10 H10 0.9300
C11 C12 1.384(3)
C11 H11 0.9300
C12 C13 1.395(2)
C12 H12 0.9300
C13 H13 0.9300
N1 C14 1.4626(19)
C14 C15 1.544(2)
C14 C16 1.546(2)
C14 C17 1.545(2)
C15 C20 1.541(2)
C15 H15A 0.9700
C15 H15B 0.9700
C16 C22 1.536(2)
C16 H16B 0.9700
C16 H16A 0.9700
C17 C18 1.536(2)
C17 H1C 0.9700
C17 H1D 0.9700
C18 C19 1.534(3)
C18 C23 1.536(2)
C18 H18 0.9800
C19 C20 1.531(3)
C19 H19A 0.9700
C19 H19B 0.9700
C20 C21 1.533(2)
C20 H20 0.9800
C21 C22 1.533(2)
C21 H21B 0.9700
C21 H21A 0.9700
C22 C23 1.531(3)
C22 H22 0.9800
C23 H23A 0.9700
C23 H23B 0.9700
P2 N2 1.5750(14)
P2 C24 1.8388(16)
P2 C30 1.8460(17)
C24 C25 1.396(2)
C24 C29 1.397(2)
C25 C26 1.393(2)
C25 H25 0.9300
C26 C27 1.386(3)
C26 H26 0.9300
C27 C28 1.386(3)
C27 H27 0.9300
C28 C29 1.392(2)
C28 H28 0.9300
C29 H29 0.9300
C30 C35 1.396(2)
C30 C31 1.398(2)
C31 C32 1.388(3)
C31 H31 0.9300
C32 C33 1.394(3)
C32 H32 0.9300
C33 C34 1.384(3)
C33 H33 0.9300
C34 C35 1.396(3)
C34 H34 0.9300
C35 H35 0.9300
N2 C36 1.457(2)
C36 C39 1.541(2)
C36 C38 1.547(2)
C36 C37 1.547(2)
C37 C44 1.541(2)
C37 H1A 0.9700
C37 H1B 0.9700
C38 C42 1.538(2)
C38 H38B 0.9700
C38 H38A 0.9700
C39 C40 1.542(2)
C39 H39B 0.9700
C39 H39A 0.9700
C40 C41 1.533(2)
C40 C45 1.536(2)
C40 H40 0.9800
C41 C42 1.533(2)
C41 H41B 0.9700
C41 H41A 0.9700
C42 C43 1.532(2)
C42 H42 0.9800
C43 C44 1.537(3)
C43 H43A 0.9700
C43 H43B 0.9700
C44 C45 1.531(3)
C44 H44 0.9800
C45 H45B 0.9700
C45 H45A 0.9700
O1 C46 1.436(2)
O1 C49 1.445(3)
C46 C47 1.514(3)
C46 H46A 0.9700
C46 H46B 0.9700
C47 C48 1.509(3)
C47 H47B 0.9700
C47 H47A 0.9700
C48 C49 1.501(3)
C48 H48B 0.9700
C48 H48A 0.9700
C49 H49B 0.9700
C49 H49A 0.9700
O2 C53 1.431(2)
O2 C50 1.436(2)
C50 C51 1.527(3)
C50 H50A 0.9700
C50 H50B 0.9700
C51 C52 1.515(3)
C51 H51B 0.9700
C51 H51A 0.9700
C52 C53 1.516(3)
C52 H52A 0.9700
C52 H52B 0.9700
C53 H53A 0.9700
C53 H53B 0.9700

loop_
_geom_torsion_atom_site_label_1
_geom_torsion_atom_site_label_2
_geom_torsion_atom_site_label_3
_geom_torsion_atom_site_label_4
_geom_torsion
P2 C1 P1 N1 51.74(15)
P2 C1 P1 C8 -69.50(13)
P2 C1 P1 C2 -175.39(11)
N1 P1 C2 C7 -21.24(15)
C1 P1 C2 C7 -161.31(13)
C8 P1 C2 C7 85.63(14)
N1 P1 C2 C3 160.75(13)
C1 P1 C2 C3 20.68(16)
C8 P1 C2 C3 -92.39(15)
C7 C2 C3 C4 -0.4(2)
P1 C2 C3 C4 177.61(13)
C2 C3 C4 C5 0.6(3)
C3 C4 C5 C6 -0.1(3)
C4 C5 C6 C7 -0.6(3)
C3 C2 C7 C6 -0.3(2)
P1 C2 C7 C6 -178.48(13)
C5 C6 C7 C2 0.8(3)
N1 P1 C8 C13 -163.43(13)
C1 P1 C8 C13 -27.68(15)
C2 P1 C8 C13 79.67(14)
N1 P1 C8 C9 21.42(15)
C1 P1 C8 C9 157.17(14)
C2 P1 C8 C9 -95.47(14)
N1 P1 C8 Rb1 -45.80(6)
C1 P1 C8 Rb1 89.95(6)
C2 P1 C8 Rb1 -162.70(5)
O2 Rb1 C8 C13 5.0(2)
O1 Rb1 C8 C13 -134.10(13)
N2 Rb1 C8 C13 39.96(12)
N1 Rb1 C8 C13 149.58(15)
C9 Rb1 C8 C13 -115.87(17)
O2 Rb1 C8 C9 120.85(15)
O1 Rb1 C8 C9 -18.22(11)
N2 Rb1 C8 C9 155.83(11)
N1 Rb1 C8 C9 -94.54(11)
O2 Rb1 C8 P1 -113.81(13)
O1 Rb1 C8 P1 107.12(6)
N2 Rb1 C8 P1 -78.83(6)
N1 Rb1 C8 P1 30.80(5)
C9 Rb1 C8 P1 125.34(12)
C13 C8 C9 C10 0.6(3)
P1 C8 C9 C10 175.86(14)
Rb1 C8 C9 C10 -116.32(18)
C13 C8 C9 Rb1 116.94(14)
P1 C8 C9 Rb1 -67.82(11)
O2 Rb1 C9 C10 -12.9(2)
O1 Rb1 C9 C10 -78.74(14)
N2 Rb1 C9 C10 97.17(14)
N1 Rb1 C9 C10 -174.27(16)
C8 Rb1 C9 C10 119.31(19)
O2 Rb1 C9 C8 -132.24(12)
O1 Rb1 C9 C8 161.96(10)
N2 Rb1 C9 C8 -22.13(10)
N1 Rb1 C9 C8 66.43(10)
C8 C9 C10 C11 -0.6(3)
Rb1 C9 C10 C11 -95.16(19)
C9 C10 C11 C12 0.3(3)
C10 C11 C12 C13 0.1(3)
C9 C8 C13 C12 -0.3(2)
P1 C8 C13 C12 -175.51(13)
Rb1 C8 C13 C12 90.78(17)
C11 C12 C13 C8 -0.1(3)
C1 P1 N1 C14 63.30(17)
C8 P1 N1 C14 -171.74(14)
C2 P1 N1 C14 -65.25(16)
C1 P1 N1 Rb1 -67.21(9)
C8 P1 N1 Rb1 57.75(7)
C2 P1 N1 Rb1 164.24(6)
O2 Rb1 N1 C14 -14.37(14)
O1 Rb1 N1 C14 75.21(10)
N2 Rb1 N1 C14 -116.32(10)
C9 Rb1 N1 C14 154.27(12)
C8 Rb1 N1 C14 -176.45(12)
O2 Rb1 N1 P1 125.79(7)
O1 Rb1 N1 P1 -144.63(6)
N2 Rb1 N1 P1 23.83(6)
C9 Rb1 N1 P1 -65.58(6)
C8 Rb1 N1 P1 -36.30(5)
P1 N1 C14 C15 9.1(2)
Rb1 N1 C14 C15 135.24(11)
P1 N1 C14 C16 130.47(13)
Rb1 N1 C14 C16 -103.36(12)
P1 N1 C14 C17 -113.16(15)
Rb1 N1 C14 C17 13.01(15)
N1 C14 C15 C20 178.68(13)
C16 C14 C15 C20 57.24(17)
C17 C14 C15 C20 -57.84(17)
N1 C14 C16 C22 175.96(13)
C15 C14 C16 C22 -58.07(18)
C17 C14 C16 C22 57.53(17)
N1 C14 C17 C18 -175.64(13)
C15 C14 C17 C18 57.49(17)
C16 C14 C17 C18 -58.42(17)
C14 C17 C18 C19 -59.13(18)
C14 C17 C18 C23 60.65(18)
C17 C18 C19 C20 59.39(18)
C23 C18 C19 C20 -60.00(17)
C18 C19 C20 C21 59.66(17)
C18 C19 C20 C15 -60.43(17)
C14 C15 C20 C19 60.68(17)
C14 C15 C20 C21 -59.25(18)
C19 C20 C21 C22 -59.95(18)
C15 C20 C21 C22 60.01(19)
C20 C21 C22 C23 60.08(18)
C20 C21 C22 C16 -59.82(19)
C14 C16 C22 C23 -59.67(18)
C14 C16 C22 C21 59.80(18)
C21 C22 C23 C18 -59.95(17)
C16 C22 C23 C18 59.24(18)
C19 C18 C23 C22 60.21(17)
C17 C18 C23 C22 -59.39(18)
P1 C1 P2 N2 35.29(14)
P1 C1 P2 C24 166.44(11)
P1 C1 P2 C30 -85.74(12)
N2 P2 C24 C25 99.79(14)
C1 P2 C24 C25 -31.00(15)
C30 P2 C24 C25 -145.35(13)
N2 P2 C24 C29 -75.12(15)
C1 P2 C24 C29 154.09(13)
C30 P2 C24 C29 39.75(14)
C29 C24 C25 C26 1.4(2)
P2 C24 C25 C26 -173.59(13)
C24 C25 C26 C27 -0.5(3)
C25 C26 C27 C28 -0.8(3)
C26 C27 C28 C29 1.2(3)
C27 C28 C29 C24 -0.3(3)
C25 C24 C29 C28 -1.0(2)
P2 C24 C29 C28 173.97(12)
N2 P2 C30 C35 8.62(15)
C1 P2 C30 C35 135.91(14)
C24 P2 C30 C35 -114.47(14)
N2 P2 C30 C31 -169.40(13)
C1 P2 C30 C31 -42.11(15)
C24 P2 C30 C31 67.51(14)
C35 C30 C31 C32 0.5(2)
P2 C30 C31 C32 178.60(13)
C30 C31 C32 C33 -1.9(3)
C31 C32 C33 C34 1.4(3)
C32 C33 C34 C35 0.3(3)
C31 C30 C35 C34 1.2(3)
P2 C30 C35 C34 -176.84(14)
C33 C34 C35 C30 -1.7(3)
C1 P2 N2 C36 113.31(16)
C24 P2 N2 C36 -11.27(19)
C30 P2 N2 C36 -123.49(16)
C1 P2 N2 Rb1 -59.98(9)
C24 P2 N2 Rb1 175.44(7)
C30 P2 N2 Rb1 63.22(8)
O2 Rb1 N2 C36 69.51(11)
O1 Rb1 N2 C36 -71.6(2)
N1 Rb1 N2 C36 -144.33(11)
C9 Rb1 N2 C36 -91.26(11)
C8 Rb1 N2 C36 -100.50(11)
O2 Rb1 N2 P2 -116.01(8)
O1 Rb1 N2 P2 102.8(2)
N1 Rb1 N2 P2 30.14(7)
C9 Rb1 N2 P2 83.21(8)
C8 Rb1 N2 P2 73.97(7)
P2 N2 C36 C39 -44.8(2)
Rb1 N2 C36 C39 128.20(11)
P2 N2 C36 C38 78.19(19)
Rb1 N2 C36 C38 -108.77(12)
P2 N2 C36 C37 -164.12(13)
Rb1 N2 C36 C37 8.92(15)
N2 C36 C37 C44 -178.46(14)
C39 C36 C37 C44 57.67(18)
C38 C36 C37 C44 -57.72(18)
N2 C36 C38 C42 175.15(13)
C39 C36 C38 C42 -57.70(17)
C37 C36 C38 C42 57.87(17)
N2 C36 C39 C40 -176.08(13)
C38 C36 C39 C40 58.29(17)
C37 C36 C39 C40 -57.23(17)
C36 C39 C40 C41 -60.30(17)
C36 C39 C40 C45 59.60(18)
C45 C40 C41 C42 -60.93(17)
C39 C40 C41 C42 59.15(17)
C40 C41 C42 C43 60.59(17)
C40 C41 C42 C38 -58.94(18)
C36 C38 C42 C43 -60.23(18)
C36 C38 C42 C41 59.34(18)
C41 C42 C43 C44 -59.72(18)
C38 C42 C43 C44 60.36(19)
C42 C43 C44 C45 59.57(18)
C42 C43 C44 C37 -60.13(19)
C36 C37 C44 C45 -60.26(19)
C36 C37 C44 C43 59.79(18)
C43 C44 C45 C40 -59.47(18)
C37 C44 C45 C40 60.02(18)
C41 C40 C45 C44 60.13(18)
C39 C40 C45 C44 -59.79(18)
O2 Rb1 O1 C46 -164.37(13)
N2 Rb1 O1 C46 -22.7(3)
N1 Rb1 O1 C46 49.90(13)
C9 Rb1 O1 C46 -2.80(13)
C8 Rb1 O1 C46 4.34(14)
O2 Rb1 O1 C49 55.14(19)
N2 Rb1 O1 C49 -163.2(2)
N1 Rb1 O1 C49 -90.60(19)
C9 Rb1 O1 C49 -143.30(19)
C8 Rb1 O1 C49 -136.16(18)
C49 O1 C46 C47 -21.0(2)
Rb1 O1 C46 C47 -168.10(11)
O1 C46 C47 C48 37.17(19)
C46 C47 C48 C49 -38.5(2)
C46 O1 C49 C48 -4.0(3)
Rb1 O1 C49 C48 138.86(15)
C47 C48 C49 O1 27.2(2)
O1 Rb1 O2 C53 24.64(13)
N2 Rb1 O2 C53 -147.81(13)
N1 Rb1 O2 C53 113.52(13)
C9 Rb1 O2 C53 -39.5(2)
C8 Rb1 O2 C53 -115.58(16)
O1 Rb1 O2 C50 169.83(18)
N2 Rb1 O2 C50 -2.62(18)
N1 Rb1 O2 C50 -101.29(18)
C9 Rb1 O2 C50 105.7(2)
C8 Rb1 O2 C50 29.6(3)
C53 O2 C50 C51 20.6(2)
Rb1 O2 C50 C51 -125.87(17)
O2 C50 C51 C52 3.9(2)
C50 C51 C52 C53 -25.0(2)
C50 O2 C53 C52 -37.1(2)
Rb1 O2 C53 C52 117.24(15)
C51 C52 C53 O2 38.3(2)
